data_7245339
loop_
_publ_author_name
'Krajewska, Joanna'
'Nowicki, Krzysztof'
'Durka, Krzysztof'
'Marek-Urban, Paulina H.'
'Wi\'nska, Patrycja'
'St\;epniewski, Tomasz'
'Wo\'zniak, Krzysztof'
'Laudy, Agnieszka E.'
'Luli\'nski, Sergiusz'

_publ_section_title
;
 Oxazoline scaffold in synthesis of benzosiloxaboroles and related
 ring-expanded heterocycles: diverse reactivity, structural peculiarities
 and antimicrobial activity
;
_journal_issue 36
_journal_name_full 'RSC Advances'
_journal_page_first 23099
_journal_page_last 23117
_journal_paper_doi 10.1039/D2RA03910A
_journal_volume 12
_journal_year 2022
_chemical_formula_moiety 'C17 H28 B2 F N O3 Si'
_chemical_formula_sum 'C17 H28 B2 F N O3 Si'
_chemical_formula_weight 363.11
_chemical_melting_point 520
_chemical_name_systematic
;
10-(tert-butyl)-7-fluoro-3,3,8,8-tetramethyl-2,3-dihydro-4H,8H-1,9,11-trioxa-3a-aza-8-sila-10,11a,l4-diborabenzo[ij]cyclopenta[c]azulene
;
_space_group_crystal_system monoclinic
_space_group_IT_number 14
_space_group_name_Hall '-P 2ybc'
_space_group_name_H-M_alt 'P 1 21/c 1'
_atom_sites_solution_hydrogens mixed
_audit_creation_method SHELXL-2013
_audit_update_record
;
2022-04-13 deposited with the CCDC.	2022-08-08 downloaded from the CCDC.
;
_cell_angle_alpha 90
_cell_angle_beta 91.799(3)
_cell_angle_gamma 90
_cell_formula_units_Z 4
_cell_length_a 11.5789(3)
_cell_length_b 9.7201(3)
_cell_length_c 17.4568(5)
_cell_measurement_reflns_used 4693
_cell_measurement_temperature 100(2)
_cell_measurement_theta_max 72.4070
_cell_measurement_theta_min 5.0450
_cell_volume 1963.76(10)
_computing_cell_refinement 'CrysAlisPro 1.171.40.84a (Rigaku OD, 2020)'
_computing_data_collection 'CrysAlisPro 1.171.40.84a (Rigaku OD, 2020)'
_computing_data_reduction 'CrysAlisPro 1.171.40.84a (Rigaku OD, 2020)'
_computing_structure_refinement 'SHELXL-2013 (Sheldrick, 2013)'
_diffrn_ambient_environment N~2~
_diffrn_ambient_temperature 100.01(10)
_diffrn_detector 'CCD plate'
_diffrn_detector_area_resol_mean 5.2195
_diffrn_detector_type Atlas
_diffrn_measured_fraction_theta_full 0.997
_diffrn_measured_fraction_theta_max 0.974
_diffrn_measurement_device 'four-circle diffractometer'
_diffrn_measurement_device_type 'SuperNova, Dual, Cu at home/near, Atlas'
_diffrn_radiation_monochromator mirror
_diffrn_radiation_probe x-ray
_diffrn_radiation_type 'Cu K\a'
_diffrn_radiation_wavelength 1.54184
_diffrn_reflns_av_R_equivalents 0.0233
_diffrn_reflns_av_unetI/netI 0.0295
_diffrn_reflns_Laue_measured_fraction_full 0.997
_diffrn_reflns_Laue_measured_fraction_max 0.974
_diffrn_reflns_limit_h_max 10
_diffrn_reflns_limit_h_min -14
_diffrn_reflns_limit_k_max 11
_diffrn_reflns_limit_k_min -7
_diffrn_reflns_limit_l_max 16
_diffrn_reflns_limit_l_min -21
_diffrn_reflns_number 7510
_diffrn_reflns_point_group_measured_fraction_full 0.997
_diffrn_reflns_point_group_measured_fraction_max 0.974
_diffrn_reflns_theta_full 67.679
_diffrn_reflns_theta_max 72.571
_diffrn_reflns_theta_min 5.069
_diffrn_source 'micro-focus sealed X-ray tube'
_diffrn_source_type 'SuperNova (Cu) X-ray Source'
_exptl_absorpt_coefficient_mu 1.259
_exptl_absorpt_correction_T_max 1.000
_exptl_absorpt_correction_T_min 0.717
_exptl_absorpt_correction_type gaussian
_exptl_absorpt_process_details
;
CrysAlisPro 1.171.40.84a (Rigaku Oxford Diffraction, 2020)
Numerical absorption correction based on gaussian integration over
a multifaceted crystal model
Empirical absorption correction using spherical harmonics,
implemented in SCALE3 ABSPACK scaling algorithm.
;
_exptl_crystal_colour colourless
_exptl_crystal_density_diffrn 1.228
_exptl_crystal_description block
_exptl_crystal_F_000 776
_exptl_crystal_recrystallization_method 'Re-crystallisation from solvent: CHCl3'
_exptl_crystal_size_max 0.333
_exptl_crystal_size_mid 0.115
_exptl_crystal_size_min 0.066
_refine_diff_density_max 0.334
_refine_diff_density_min -0.271
_refine_diff_density_rms 0.047
_refine_ls_extinction_method none
_refine_ls_goodness_of_fit_ref 0.975
_refine_ls_hydrogen_treatment mixed
_refine_ls_matrix_type full
_refine_ls_number_parameters 229
_refine_ls_number_reflns 3794
_refine_ls_number_restraints 1
_refine_ls_restrained_S_all 0.975
_refine_ls_R_factor_all 0.0422
_refine_ls_R_factor_gt 0.0358
_refine_ls_shift/su_max 0.001
_refine_ls_shift/su_mean 0.000
_refine_ls_structure_factor_coef Fsqd
_refine_ls_weighting_details 'w=1/[\s^2^(Fo^2^)+(0.0435P)^2^+1.1643P] where P=(Fo^2^+2Fc^2^)/3'
_refine_ls_weighting_scheme calc
_refine_ls_wR_factor_gt 0.0899
_refine_ls_wR_factor_ref 0.0950
_reflns_Friedel_coverage 0.000
_reflns_number_gt 3333
_reflns_number_total 3794
_reflns_threshold_expression 'I > 2\s(I)'
_cod_data_source_file d2ra03910a7.cif
_cod_data_source_block 4a
_cod_original_sg_symbol_H-M 'P 21/c'
_cod_database_code 7245339
_shelx_space_group_comment
;
The symmetry employed for this shelxl refinement is uniquely defined
by the following loop, which should always be used as a source of
symmetry information in preference to the above space-group names.
They are only intended as comments.
;
_oxdiff_exptl_absorpt_empirical_full_min 0.718
_oxdiff_exptl_absorpt_empirical_full_max 1.312
_oxdiff_exptl_absorpt_empirical_details
;
Empirical correction (ABSPACK) includes:
- Absorption correction using spherical harmonics
- Frame scaling
;
_shelxl_version_number 2013-4

loop_
_space_group_symop_operation_xyz
'x, y, z'
'-x, y+1/2, -z+1/2'
'-x, -y, -z'
'x, -y-1/2, z-1/2'

loop_
_atom_site_label
_atom_site_type_symbol
_atom_site_fract_x
_atom_site_fract_y
_atom_site_fract_z
_atom_site_U_iso_or_equiv
_atom_site_adp_type
_atom_site_occupancy
_atom_site_site_symmetry_order
_atom_site_calc_flag
_atom_site_refinement_flags_posn
_atom_site_refinement_flags_adp
_atom_site_refinement_flags_occupancy
_atom_site_disorder_assembly
_atom_site_disorder_group
Si1 Si 0.19358(3) 0.45828(4) 0.10615(2) 0.01715(12) Uani 1 1 d . . . . .
F1 F 0.24416(8) 0.58792(11) -0.04691(5) 0.0264(2) Uani 1 1 d . . . . .
O2 O 0.36457(9) 0.52727(10) 0.26894(6) 0.0159(2) Uani 1 1 d . . . . .
O3 O 0.50209(9) 0.36910(10) 0.21627(6) 0.0162(2) Uani 1 1 d . . . . .
O1 O 0.21074(9) 0.42007(11) 0.19735(6) 0.0189(2) Uani 1 1 d . . . . .
N1 N 0.56697(10) 0.60270(13) 0.23539(7) 0.0148(3) Uani 1 1 d D . . . .
C7 C 0.61491(13) 0.65534(16) 0.16194(9) 0.0180(3) Uani 1 1 d . . . . .
H7A H 0.6815 0.5988 0.1468 0.022 Uiso 1 1 calc R U . . .
H7B H 0.6407 0.7520 0.1679 0.022 Uiso 1 1 calc R U . . .
C1 C 0.32717(13) 0.54943(15) 0.07685(9) 0.0168(3) Uani 1 1 d . . . . .
C12 C 0.17114(13) 0.50068(16) 0.33364(9) 0.0191(3) Uani 1 1 d . . . . .
C3 C 0.51791(13) 0.64519(15) 0.10279(9) 0.0169(3) Uani 1 1 d . . . . .
C2 C 0.42442(13) 0.56743(15) 0.12700(9) 0.0156(3) Uani 1 1 d . . . . .
C6 C 0.33521(14) 0.60722(16) 0.00458(9) 0.0200(3) Uani 1 1 d . . . . .
C4 C 0.52093(14) 0.70212(16) 0.02993(9) 0.0202(3) Uani 1 1 d . . . . .
H4 H 0.5857 0.7547 0.0152 0.024 Uiso 1 1 calc R U . . .
C11 C 0.77277(13) 0.54697(17) 0.28275(10) 0.0210(3) Uani 1 1 d . . . . .
H11A H 0.7832 0.6335 0.3110 0.031 Uiso 1 1 calc R U . . .
H11B H 0.7982 0.5589 0.2302 0.031 Uiso 1 1 calc R U . . .
H11C H 0.8187 0.4745 0.3081 0.031 Uiso 1 1 calc R U . . .
C9 C 0.64481(13) 0.50643(15) 0.28122(9) 0.0170(3) Uani 1 1 d . . . . .
C5 C 0.42847(14) 0.68140(16) -0.02106(9) 0.0219(3) Uani 1 1 d . . . . .
H5 H 0.4290 0.7168 -0.0718 0.026 Uiso 1 1 calc R U . . .
B2 B 0.25422(14) 0.48174(17) 0.26333(10) 0.0160(3) Uani 1 1 d . . . . .
C17 C 0.17009(14) 0.29702(17) 0.05095(9) 0.0215(3) Uani 1 1 d . . . . .
H17A H 0.2380 0.2375 0.0575 0.032 Uiso 1 1 calc R U . . .
H17B H 0.1579 0.3190 -0.0035 0.032 Uiso 1 1 calc R U . . .
H17C H 0.1019 0.2493 0.0696 0.032 Uiso 1 1 calc R U . . .
C8 C 0.62193(13) 0.37142(15) 0.23863(9) 0.0179(3) Uani 1 1 d . . . . .
H8A H 0.6701 0.3659 0.1929 0.021 Uiso 1 1 calc R U . . .
H8B H 0.6409 0.2923 0.2724 0.021 Uiso 1 1 calc R U . . .
C16 C 0.06696(15) 0.5741(2) 0.09383(11) 0.0297(4) Uani 1 1 d . . . . .
H16A H 0.0803 0.6582 0.1238 0.045 Uiso 1 1 calc R U . . .
H16B H -0.0022 0.5275 0.1117 0.045 Uiso 1 1 calc R U . . .
H16C H 0.0559 0.5978 0.0395 0.045 Uiso 1 1 calc R U . . .
C10 C 0.60027(14) 0.50148(17) 0.36273(9) 0.0219(3) Uani 1 1 d . . . . .
H10A H 0.6174 0.5889 0.3887 0.033 Uiso 1 1 calc R U . . .
H10B H 0.6383 0.4262 0.3911 0.033 Uiso 1 1 calc R U . . .
H10C H 0.5166 0.4862 0.3607 0.033 Uiso 1 1 calc R U . . .
C13 C 0.23863(15) 0.5189(2) 0.40992(10) 0.0287(4) Uani 1 1 d . . . . .
H13A H 0.2828 0.4350 0.4216 0.043 Uiso 1 1 calc R U . . .
H13B H 0.1845 0.5362 0.4509 0.043 Uiso 1 1 calc R U . . .
H13C H 0.2917 0.5969 0.4061 0.043 Uiso 1 1 calc R U . . .
C14 C 0.08738(14) 0.37942(17) 0.33990(10) 0.0245(4) Uani 1 1 d . . . . .
H14A H 0.1312 0.2950 0.3507 0.037 Uiso 1 1 calc R U . . .
H14B H 0.0431 0.3690 0.2915 0.037 Uiso 1 1 calc R U . . .
H14C H 0.0344 0.3967 0.3815 0.037 Uiso 1 1 calc R U . . .
C15 C 0.09974(16) 0.63227(18) 0.31731(11) 0.0306(4) Uani 1 1 d . . . . .
H15A H 0.1517 0.7117 0.3154 0.046 Uiso 1 1 calc R U . . .
H15B H 0.0447 0.6458 0.3581 0.046 Uiso 1 1 calc R U . . .
H15C H 0.0576 0.6228 0.2680 0.046 Uiso 1 1 calc R U . . .
B1 B 0.45231(14) 0.50905(17) 0.21214(10) 0.0152(3) Uani 1 1 d . . . . .
H1 H 0.5477(16) 0.6737(15) 0.2634(9) 0.023 Uiso 1 1 d D U . . .

loop_
_atom_site_aniso_label
_atom_site_aniso_U_11
_atom_site_aniso_U_22
_atom_site_aniso_U_33
_atom_site_aniso_U_23
_atom_site_aniso_U_13
_atom_site_aniso_U_12
Si1 0.0126(2) 0.0180(2) 0.0207(2) -0.00183(16) -0.00105(15) 0.00135(15)
F1 0.0265(5) 0.0313(5) 0.0211(5) 0.0022(4) -0.0058(4) -0.0003(4)
O2 0.0124(5) 0.0164(5) 0.0189(5) 0.0001(4) 0.0017(4) -0.0011(4)
O3 0.0124(5) 0.0128(5) 0.0232(5) 0.0000(4) -0.0016(4) -0.0006(4)
O1 0.0150(5) 0.0198(5) 0.0220(5) -0.0020(4) 0.0008(4) -0.0033(4)
N1 0.0130(6) 0.0126(6) 0.0189(6) -0.0002(5) 0.0019(5) 0.0010(5)
C7 0.0152(7) 0.0162(7) 0.0230(8) 0.0034(6) 0.0040(6) -0.0018(6)
C1 0.0162(7) 0.0130(7) 0.0213(7) -0.0017(6) 0.0007(6) 0.0030(6)
C12 0.0158(7) 0.0176(7) 0.0239(8) -0.0007(6) 0.0031(6) -0.0011(6)
C3 0.0164(7) 0.0121(7) 0.0225(7) -0.0008(6) 0.0029(6) 0.0027(6)
C2 0.0153(7) 0.0118(6) 0.0198(7) -0.0015(6) 0.0024(6) 0.0028(5)
C6 0.0206(8) 0.0188(7) 0.0205(8) -0.0010(6) -0.0023(6) 0.0041(6)
C4 0.0213(8) 0.0163(7) 0.0235(8) 0.0005(6) 0.0056(6) 0.0005(6)
C11 0.0130(7) 0.0207(8) 0.0290(8) -0.0005(6) -0.0016(6) -0.0012(6)
C9 0.0125(7) 0.0149(7) 0.0233(8) 0.0014(6) -0.0017(6) 0.0011(6)
C5 0.0272(8) 0.0189(8) 0.0196(7) 0.0024(6) 0.0040(6) 0.0051(6)
B2 0.0142(8) 0.0125(7) 0.0214(8) 0.0018(6) 0.0007(6) 0.0013(6)
C17 0.0189(8) 0.0225(8) 0.0231(8) -0.0036(6) -0.0008(6) -0.0019(6)
C8 0.0123(7) 0.0139(7) 0.0273(8) 0.0007(6) -0.0019(6) 0.0008(5)
C16 0.0208(8) 0.0344(9) 0.0337(9) -0.0026(8) -0.0026(7) 0.0108(7)
C10 0.0180(8) 0.0248(8) 0.0228(8) 0.0006(6) -0.0021(6) -0.0031(6)
C13 0.0245(8) 0.0382(10) 0.0237(8) -0.0076(7) 0.0045(7) -0.0051(8)
C14 0.0202(8) 0.0243(8) 0.0296(9) -0.0008(7) 0.0075(7) -0.0052(7)
C15 0.0253(9) 0.0239(9) 0.0434(11) 0.0008(8) 0.0125(8) 0.0070(7)
B1 0.0124(7) 0.0140(8) 0.0192(8) -0.0017(6) 0.0009(6) -0.0010(6)

loop_
_atom_type_symbol
_atom_type_description
_atom_type_scat_dispersion_real
_atom_type_scat_dispersion_imag
_atom_type_scat_source
C C 0.0181 0.0091 'International Tables Vol C Tables 4.2.6.8 and 6.1.1.4'
H H 0.0000 0.0000 'International Tables Vol C Tables 4.2.6.8 and 6.1.1.4'
B B 0.0090 0.0039 'International Tables Vol C Tables 4.2.6.8 and 6.1.1.4'
N N 0.0311 0.0180 'International Tables Vol C Tables 4.2.6.8 and 6.1.1.4'
O O 0.0492 0.0322 'International Tables Vol C Tables 4.2.6.8 and 6.1.1.4'
Si Si 0.2541 0.3302 'International Tables Vol C Tables 4.2.6.8 and 6.1.1.4'
F F 0.0727 0.0534 'International Tables Vol C Tables 4.2.6.8 and 6.1.1.4'

loop_
_exptl_crystal_face_index_h
_exptl_crystal_face_index_k
_exptl_crystal_face_index_l
_exptl_crystal_face_perp_dist
-4 0 -5 0.0418
4 0 5 0.0380
1 -5 -1 0.1479
-2 5 0 0.1602
0 0 -1 0.0203
0 0 1 0.0453
5 1 -4 0.0197
-5 0 4 0.0575

loop_
_geom_angle_atom_site_label_1
_geom_angle_atom_site_label_2
_geom_angle_atom_site_label_3
_geom_angle
_geom_angle_site_symmetry_1
_geom_angle_site_symmetry_3
_geom_angle_publ_flag
O1 Si1 C16 108.72(7) . . ?
O1 Si1 C17 108.90(7) . . ?
C16 Si1 C17 110.48(8) . . ?
O1 Si1 C1 107.28(6) . . ?
C16 Si1 C1 109.79(8) . . ?
C17 Si1 C1 111.57(7) . . ?
B2 O2 B1 126.15(12) . . ?
C8 O3 B1 111.86(11) . . ?
B2 O1 Si1 137.87(11) . . ?
C7 N1 C9 115.63(11) . . ?
C7 N1 B1 107.10(11) . . ?
C9 N1 B1 104.51(11) . . ?
C7 N1 H1 108.3(13) . . ?
C9 N1 H1 110.5(13) . . ?
B1 N1 H1 110.7(13) . . ?
N1 C7 C3 105.99(12) . . ?
N1 C7 H7A 110.5 . . ?
C3 C7 H7A 110.5 . . ?
N1 C7 H7B 110.5 . . ?
C3 C7 H7B 110.5 . . ?
H7A C7 H7B 108.7 . . ?
C6 C1 C2 115.97(14) . . ?
C6 C1 Si1 121.40(12) . . ?
C2 C1 Si1 122.60(12) . . ?
C14 C12 C13 109.46(14) . . ?
C14 C12 C15 108.29(13) . . ?
C13 C12 C15 108.67(14) . . ?
C14 C12 B2 111.39(13) . . ?
C13 C12 B2 112.26(13) . . ?
C15 C12 B2 106.62(13) . . ?
C4 C3 C2 122.35(15) . . ?
C4 C3 C7 124.24(14) . . ?
C2 C3 C7 113.37(13) . . ?
C3 C2 C1 119.26(14) . . ?
C3 C2 B1 109.53(13) . . ?
C1 C2 B1 131.19(13) . . ?
F1 C6 C5 116.68(14) . . ?
F1 C6 C1 117.83(14) . . ?
C5 C6 C1 125.48(15) . . ?
C5 C4 C3 119.31(15) . . ?
C5 C4 H4 120.3 . . ?
C3 C4 H4 120.3 . . ?
C9 C11 H11A 109.5 . . ?
C9 C11 H11B 109.5 . . ?
H11A C11 H11B 109.5 . . ?
C9 C11 H11C 109.5 . . ?
H11A C11 H11C 109.5 . . ?
H11B C11 H11C 109.5 . . ?
N1 C9 C8 100.54(11) . . ?
N1 C9 C10 107.41(12) . . ?
C8 C9 C10 111.56(13) . . ?
N1 C9 C11 114.22(12) . . ?
C8 C9 C11 112.47(13) . . ?
C10 C9 C11 110.24(13) . . ?
C6 C5 C4 117.57(15) . . ?
C6 C5 H5 121.2 . . ?
C4 C5 H5 121.2 . . ?
O2 B2 O1 121.44(14) . . ?
O2 B2 C12 119.87(14) . . ?
O1 B2 C12 118.68(13) . . ?
Si1 C17 H17A 109.5 . . ?
Si1 C17 H17B 109.5 . . ?
H17A C17 H17B 109.5 . . ?
Si1 C17 H17C 109.5 . . ?
H17A C17 H17C 109.5 . . ?
H17B C17 H17C 109.5 . . ?
O3 C8 C9 107.36(12) . . ?
O3 C8 H8A 110.2 . . ?
C9 C8 H8A 110.2 . . ?
O3 C8 H8B 110.2 . . ?
C9 C8 H8B 110.2 . . ?
H8A C8 H8B 108.5 . . ?
Si1 C16 H16A 109.5 . . ?
Si1 C16 H16B 109.5 . . ?
H16A C16 H16B 109.5 . . ?
Si1 C16 H16C 109.5 . . ?
H16A C16 H16C 109.5 . . ?
H16B C16 H16C 109.5 . . ?
C9 C10 H10A 109.5 . . ?
C9 C10 H10B 109.5 . . ?
H10A C10 H10B 109.5 . . ?
C9 C10 H10C 109.5 . . ?
H10A C10 H10C 109.5 . . ?
H10B C10 H10C 109.5 . . ?
C12 C13 H13A 109.5 . . ?
C12 C13 H13B 109.5 . . ?
H13A C13 H13B 109.5 . . ?
C12 C13 H13C 109.5 . . ?
H13A C13 H13C 109.5 . . ?
H13B C13 H13C 109.5 . . ?
C12 C14 H14A 109.5 . . ?
C12 C14 H14B 109.5 . . ?
H14A C14 H14B 109.5 . . ?
C12 C14 H14C 109.5 . . ?
H14A C14 H14C 109.5 . . ?
H14B C14 H14C 109.5 . . ?
C12 C15 H15A 109.5 . . ?
C12 C15 H15B 109.5 . . ?
H15A C15 H15B 109.5 . . ?
C12 C15 H15C 109.5 . . ?
H15A C15 H15C 109.5 . . ?
H15B C15 H15C 109.5 . . ?
O2 B1 O3 111.03(12) . . ?
O2 B1 C2 117.50(13) . . ?
O3 B1 C2 115.77(12) . . ?
O2 B1 N1 109.85(12) . . ?
O3 B1 N1 100.73(11) . . ?
C2 B1 N1 99.72(11) . . ?

loop_
_geom_bond_atom_site_label_1
_geom_bond_atom_site_label_2
_geom_bond_distance
_geom_bond_site_symmetry_2
_geom_bond_publ_flag
Si1 O1 1.6408(11) . ?
Si1 C16 1.8556(17) . ?
Si1 C17 1.8555(16) . ?
Si1 C1 1.8679(16) . ?
F1 C6 1.3766(18) . ?
O2 B2 1.353(2) . ?
O2 B1 1.4525(19) . ?
O3 C8 1.4299(17) . ?
O3 B1 1.4783(19) . ?
O1 B2 1.380(2) . ?
N1 C7 1.5028(19) . ?
N1 C9 1.5108(19) . ?
N1 B1 1.650(2) . ?
N1 H1 0.878(9) . ?
C7 C3 1.505(2) . ?
C7 H7A 0.9900 . ?
C7 H7B 0.9900 . ?
C1 C6 1.387(2) . ?
C1 C2 1.415(2) . ?
C12 C14 1.532(2) . ?
C12 C13 1.533(2) . ?
C12 C15 1.545(2) . ?
C12 B2 1.594(2) . ?
C3 C4 1.388(2) . ?
C3 C2 1.397(2) . ?
C2 B1 1.614(2) . ?
C6 C5 1.385(2) . ?
C4 C5 1.385(2) . ?
C4 H4 0.9500 . ?
C11 C9 1.533(2) . ?
C11 H11A 0.9800 . ?
C11 H11B 0.9800 . ?
C11 H11C 0.9800 . ?
C9 C8 1.527(2) . ?
C9 C10 1.529(2) . ?
C5 H5 0.9500 . ?
C17 H17A 0.9800 . ?
C17 H17B 0.9800 . ?
C17 H17C 0.9800 . ?
C8 H8A 0.9900 . ?
C8 H8B 0.9900 . ?
C16 H16A 0.9800 . ?
C16 H16B 0.9800 . ?
C16 H16C 0.9800 . ?
C10 H10A 0.9800 . ?
C10 H10B 0.9800 . ?
C10 H10C 0.9800 . ?
C13 H13A 0.9800 . ?
C13 H13B 0.9800 . ?
C13 H13C 0.9800 . ?
C14 H14A 0.9800 . ?
C14 H14B 0.9800 . ?
C14 H14C 0.9800 . ?
C15 H15A 0.9800 . ?
C15 H15B 0.9800 . ?
C15 H15C 0.9800 . ?

loop_
_exptl_oxdiff_crystal_face_indexfrac_h
_exptl_oxdiff_crystal_face_indexfrac_k
_exptl_oxdiff_crystal_face_indexfrac_l
_exptl_oxdiff_crystal_face_x
_exptl_oxdiff_crystal_face_y
_exptl_oxdiff_crystal_face_z
-3.9994 -0.0168 -4.9931 -0.1614 -0.6772 -0.0910
3.9994 0.0168 4.9931 0.1614 0.6772 0.0910
0.9965 -5.0080 -0.9615 0.0324 0.1462 -0.7955
-1.9963 5.0045 -0.0367 -0.0535 -0.3058 0.7777
-0.0003 -0.0026 -1.0003 -0.0768 -0.0388 -0.0196
0.0003 0.0026 1.0003 0.0768 0.0388 0.0196
4.9966 0.9952 -4.0203 -0.6186 0.4361 0.0675
-4.9961 0.0061 4.0121 0.5856 -0.4489 0.0873
